data_4341407
loop_
_publ_author_name
'Abherv\'e, Alexandre'
'Clemente-Le\'on, Miguel'
'Coronado, Eugenio'
'G\'omez-Garc\'ia, Carlos J'
'Verneret, Martin'

_publ_section_title
;
 One-Dimensional and Two-Dimensional Anilate-Based Magnets with Inserted
 Spin-Crossover Complexes.
;
_journal_name_full 'Inorganic chemistry'
_journal_page_first 141028153405005
_journal_paper_doi 10.1021/ic5016803
_journal_year 2014
_chemical_formula_sum 'C59 H59.5 Cl15 Cr Fe2 Mn N20.5 O13'
_chemical_formula_weight 2014.16
_chemical_name_systematic
;
 ?
;
_space_group_crystal_system triclinic
_space_group_IT_number 2
_space_group_name_Hall '-P 1'
_space_group_name_H-M_alt 'P -1'
_symmetry_space_group_name_Hall '-P 1'
_symmetry_space_group_name_H-M 'P -1'
_atom_sites_solution_hydrogens geom
_audit_creation_method SHELXL-2013
_cell_angle_alpha 97.796(2)
_cell_angle_beta 97.354(2)
_cell_angle_gamma 95.928(2)
_cell_formula_units_Z 2
_cell_length_a 13.2167(3)
_cell_length_b 16.2053(4)
_cell_length_c 20.2599(5)
_cell_measurement_reflns_used 8176
_cell_measurement_temperature 120.00(10)
_cell_measurement_theta_max 27.4421
_cell_measurement_theta_min 2.9486
_cell_volume 4231.55(18)
_computing_structure_refinement 'SHELXL-2013 (Sheldrick, 2013)'
_diffrn_ambient_temperature 120.00(10)
_diffrn_detector_area_resol_mean 16.0267
_diffrn_measured_fraction_theta_full 0.998
_diffrn_measured_fraction_theta_max 0.993
_diffrn_measurement_device_type 'SuperNova, Single source at offset), Sapphire3'
_diffrn_radiation_monochromator mirror
_diffrn_radiation_source 'SuperNova (Mo) X-ray Source'
_diffrn_radiation_type 'Mo K\a'
_diffrn_radiation_wavelength 0.7107
_diffrn_reflns_av_R_equivalents 0.0887
_diffrn_reflns_av_unetI/netI 0.1188
_diffrn_reflns_Laue_measured_fraction_full 0.998
_diffrn_reflns_Laue_measured_fraction_max 0.993
_diffrn_reflns_limit_h_max 17
_diffrn_reflns_limit_h_min -16
_diffrn_reflns_limit_k_max 21
_diffrn_reflns_limit_k_min -21
_diffrn_reflns_limit_l_max 26
_diffrn_reflns_limit_l_min -26
_diffrn_reflns_number 62029
_diffrn_reflns_point_group_measured_fraction_full 0.998
_diffrn_reflns_point_group_measured_fraction_max 0.993
_diffrn_reflns_theta_full 25.242
_diffrn_reflns_theta_max 27.502
_diffrn_reflns_theta_min 2.955
_exptl_absorpt_coefficient_mu 1.148
_exptl_absorpt_correction_T_max 1.00000
_exptl_absorpt_correction_T_min 0.75934
_exptl_absorpt_correction_type multi-scan
_exptl_absorpt_process_details
;
CrysAlisPro, Agilent Technologies,
Version 1.171.35.21 (release 20-01-2012 CrysAlis171 .NET)
(compiled Jan 23 2012,18:06:46)
Empirical absorption correction using spherical harmonics,
 implemented in SCALE3 ABSPACK scaling algorithm.
;
_exptl_crystal_colour black
_exptl_crystal_density_diffrn 1.581
_exptl_crystal_description prism
_exptl_crystal_F_000 2034
_exptl_crystal_size_max 0.110
_exptl_crystal_size_mid 0.090
_exptl_crystal_size_min 0.070
_refine_diff_density_max 1.125
_refine_diff_density_min -1.440
_refine_diff_density_rms 0.145
_refine_ls_extinction_method none
_refine_ls_goodness_of_fit_ref 1.037
_refine_ls_hydrogen_treatment constr
_refine_ls_matrix_type full
_refine_ls_number_parameters 1048
_refine_ls_number_reflns 19299
_refine_ls_number_restraints 0
_refine_ls_restrained_S_all 1.037
_refine_ls_R_factor_all 0.1474
_refine_ls_R_factor_gt 0.0812
_refine_ls_shift/su_max 0.000
_refine_ls_shift/su_mean 0.000
_refine_ls_structure_factor_coef Fsqd
_refine_ls_weighting_details 'w=1/[\s^2^(Fo^2^)+(0.1245P)^2^+7.1889P] where P=(Fo^2^+2Fc^2^)/3'
_refine_ls_weighting_scheme calc
_refine_ls_wR_factor_gt 0.2121
_refine_ls_wR_factor_ref 0.2649
_reflns_Friedel_coverage 0.000
_reflns_number_gt 10919
_reflns_number_total 19299
_reflns_threshold_expression 'I > 2\s(I)'
_cod_data_source_file ic5016803_si_002.cif
_cod_data_source_block shelx
_cod_original_formula_sum 'C59 H59.50 Cl15 Cr Fe2 Mn N20.50 O13'
_cod_database_code 4341407
_shelx_space_group_comment
;
The symmetry employed for this shelxl refinement is uniquely defined
by the following loop, which should always be used as a source of
symmetry information in preference to the above space-group names.
They are only intended as comments.
;
_shelx_estimated_absorpt_t_min 0.884
_shelx_estimated_absorpt_t_max 0.924
_shelxl_version_number 2013-4

loop_
_space_group_symop_operation_xyz
'x, y, z'
'-x, -y, -z'

loop_
_atom_site_label
_atom_site_type_symbol
_atom_site_fract_x
_atom_site_fract_y
_atom_site_fract_z
_atom_site_U_iso_or_equiv
_atom_site_adp_type
_atom_site_occupancy
_atom_site_site_symmetry_order
_atom_site_calc_flag
_atom_site_refinement_flags_posn
_atom_site_refinement_flags_adp
_atom_site_refinement_flags_occupancy
C1 C 0.8830(5) 0.2064(4) 0.3095(3) 0.0245(13) Uani 1 1 d . . .
C2 C 0.9438(4) 0.2797(4) 0.3558(3) 0.0217(12) Uani 1 1 d . . .
C3 C 0.8999(4) 0.3249(4) 0.4045(3) 0.0218(12) Uani 1 1 d . . .
C4 C 0.7997(5) 0.2991(4) 0.4160(3) 0.0256(13) Uani 1 1 d . . .
C5 C 0.7371(5) 0.2237(4) 0.3688(3) 0.0271(14) Uani 1 1 d . . .
C6 C 0.7834(5) 0.1831(4) 0.3157(3) 0.0310(15) Uani 1 1 d . . .
C7 C 1.0658(5) 0.2079(4) 0.1270(3) 0.0255(13) Uani 1 1 d . . .
C8 C 1.0245(5) 0.2905(4) 0.1447(3) 0.0264(13) Uani 1 1 d . . .
C9 C 1.0028(5) 0.3413(4) 0.0980(3) 0.0297(14) Uani 1 1 d . . .
C10 C 1.0158(5) 0.3175(4) 0.0292(3) 0.0301(14) Uani 1 1 d . . .
C11 C 1.0493(5) 0.2294(4) 0.0098(3) 0.0302(14) Uani 1 1 d . . .
C12 C 1.0743(5) 0.1801(4) 0.0610(3) 0.0297(14) Uani 1 1 d . . .
C13 C 0.4043(4) 0.2089(4) 0.4152(3) 0.0227(13) Uani 1 1 d . . .
C14 C 0.4360(5) 0.2930(4) 0.3903(3) 0.0259(13) Uani 1 1 d . . .
C15 C 0.3655(5) 0.3241(4) 0.3442(3) 0.0246(13) Uani 1 1 d . . .
C16 C 0.2714(5) 0.2781(4) 0.3196(3) 0.0229(13) Uani 1 1 d . . .
C17 C 0.2409(5) 0.1954(4) 0.3438(3) 0.0235(13) Uani 1 1 d . . .
C18 C 0.3078(5) 0.1637(4) 0.3887(3) 0.0242(13) Uani 1 1 d . . .
C19 C 0.6306(5) -0.1040(4) 0.2117(4) 0.0386(17) Uani 1 1 d . . .
H19 H 0.6635 -0.0774 0.2536 0.046 Uiso 1 1 calc R U .
C20 C 0.6059(6) -0.1643(5) 0.1063(4) 0.050(2) Uani 1 1 d . . .
H20 H 0.6172 -0.1861 0.0634 0.060 Uiso 1 1 calc R U .
C21 C 0.5124(6) -0.1630(5) 0.1285(4) 0.0388(17) Uani 1 1 d . . .
C22 C 0.4065(6) -0.1843(5) 0.0998(4) 0.0459(19) Uani 1 1 d . . .
H22 H 0.3862 -0.2117 0.0559 0.055 Uiso 1 1 calc R U .
C23 C 0.2312(6) -0.1807(5) 0.1121(4) 0.0438(18) Uani 1 1 d . . .
H23A H 0.2237 -0.1944 0.0634 0.053 Uiso 1 1 calc R U .
H23B H 0.1984 -0.1307 0.1227 0.053 Uiso 1 1 calc R U .
C24 C 0.1775(6) -0.2526(5) 0.1402(4) 0.051(2) Uani 1 1 d . . .
H24A H 0.1062 -0.2620 0.1195 0.061 Uiso 1 1 calc R U .
H24B H 0.2084 -0.3029 0.1268 0.061 Uiso 1 1 calc R U .
C25 C 0.4632(6) 0.0527(4) 0.1571(4) 0.0389(17) Uani 1 1 d . . .
H25 H 0.5246 0.0385 0.1436 0.047 Uiso 1 1 calc R U .
C26 C 0.3313(6) 0.1203(5) 0.1713(4) 0.048(2) Uani 1 1 d . . .
H26 H 0.2858 0.1604 0.1699 0.058 Uiso 1 1 calc R U .
C27 C 0.3197(5) 0.0488(4) 0.2001(4) 0.0363(16) Uani 1 1 d . . .
C28 C 0.2470(5) 0.0081(5) 0.2343(4) 0.0396(17) Uani 1 1 d . . .
H28 H 0.1880 0.0314 0.2436 0.047 Uiso 1 1 calc R U .
C29 C 0.1943(6) -0.1051(5) 0.2898(4) 0.0433(18) Uani 1 1 d . . .
H29A H 0.1513 -0.0653 0.3080 0.052 Uiso 1 1 calc R U .
H29B H 0.2327 -0.1251 0.3273 0.052 Uiso 1 1 calc R U .
C30 C 0.1260(6) -0.1794(5) 0.2452(4) 0.0466(19) Uani 1 1 d . . .
H30A H 0.0818 -0.2064 0.2728 0.056 Uiso 1 1 calc R U .
H30B H 0.0821 -0.1578 0.2111 0.056 Uiso 1 1 calc R U .
C31 C 0.5216(5) 0.0297(4) 0.3492(3) 0.0294(14) Uani 1 1 d . . .
H31 H 0.5263 0.0786 0.3298 0.035 Uiso 1 1 calc R U .
C32 C 0.5406(5) -0.0559(4) 0.4231(3) 0.0315(15) Uani 1 1 d . . .
H32 H 0.5600 -0.0778 0.4623 0.038 Uiso 1 1 calc R U .
C33 C 0.4844(5) -0.0976(4) 0.3655(3) 0.0253(13) Uani 1 1 d . . .
C34 C 0.4388(5) -0.1826(4) 0.3419(3) 0.0314(15) Uani 1 1 d . . .
H34 H 0.4400 -0.2242 0.3693 0.038 Uiso 1 1 calc R U .
C35 C 0.3497(6) -0.2842(5) 0.2516(4) 0.0444(19) Uani 1 1 d . . .
H35A H 0.3799 -0.3224 0.2791 0.053 Uiso 1 1 calc R U .
H35B H 0.3648 -0.2986 0.2062 0.053 Uiso 1 1 calc R U .
C36 C 0.2332(6) -0.2937(5) 0.2511(4) 0.046(2) Uani 1 1 d . . .
H36A H 0.2060 -0.3517 0.2342 0.055 Uiso 1 1 calc R U .
H36B H 0.2194 -0.2816 0.2970 0.055 Uiso 1 1 calc R U .
C37 C 0.7337(6) 0.4507(5) 0.2014(4) 0.0457(19) Uani 1 1 d . . .
H37 H 0.7625 0.4698 0.1658 0.055 Uiso 1 1 calc R U .
C38 C 0.6397(6) 0.3722(5) 0.2566(4) 0.051(2) Uani 1 1 d . . .
H38 H 0.5944 0.3298 0.2672 0.061 Uiso 1 1 calc R U .
C39 C 0.6931(5) 0.4394(4) 0.2995(4) 0.0354(16) Uani 1 1 d . . .
C40 C 0.6958(5) 0.4668(4) 0.3696(4) 0.0334(15) Uani 1 1 d . . .
H40 H 0.6539 0.4377 0.3945 0.040 Uiso 1 1 calc R U .
C41 C 0.7587(5) 0.5602(4) 0.4699(3) 0.0326(15) Uani 1 1 d . . .
H41A H 0.8287 0.5663 0.4929 0.039 Uiso 1 1 calc R U .
H41B H 0.7174 0.5194 0.4893 0.039 Uiso 1 1 calc R U .
C42 C 0.7164(5) 0.6440(5) 0.4784(3) 0.0366(16) Uani 1 1 d . . .
H42A H 0.6434 0.6357 0.4616 0.044 Uiso 1 1 calc R U .
H42B H 0.7250 0.6667 0.5259 0.044 Uiso 1 1 calc R U .
C43 C 0.9466(5) 0.6322(4) 0.1938(3) 0.0326(15) Uani 1 1 d . . .
H43 H 1.0075 0.6087 0.2019 0.039 Uiso 1 1 calc R U .
C44 C 0.8214(6) 0.6882(5) 0.1418(4) 0.0412(18) Uani 1 1 d . . .
H44 H 0.7799 0.7098 0.1093 0.049 Uiso 1 1 calc R U .
C45 C 0.8026(5) 0.6794(4) 0.2053(3) 0.0347(16) Uani 1 1 d . . .
C46 C 0.7206(5) 0.6992(5) 0.2426(3) 0.0356(16) Uani 1 1 d . . .
H46 H 0.6678 0.7268 0.2246 0.043 Uiso 1 1 calc R U .
C47 C 0.6446(5) 0.7049(5) 0.3424(3) 0.0387(17) Uani 1 1 d . . .
H47A H 0.6019 0.6562 0.3509 0.046 Uiso 1 1 calc R U .
H47B H 0.6008 0.7395 0.3192 0.046 Uiso 1 1 calc R U .
C48 C 0.6995(6) 0.7543(5) 0.4085(4) 0.0428(18) Uani 1 1 d . . .
H48A H 0.7386 0.8049 0.3999 0.051 Uiso 1 1 calc R U .
H48B H 0.6494 0.7708 0.4372 0.051 Uiso 1 1 calc R U .
C49 C 1.0142(5) 0.4716(4) 0.3015(3) 0.0298(14) Uani 1 1 d . . .
H49 H 0.9725 0.4274 0.2737 0.036 Uiso 1 1 calc R U .
C50 C 1.1528(5) 0.5485(4) 0.3599(3) 0.0322(15) Uani 1 1 d . . .
H50 H 1.2203 0.5672 0.3793 0.039 Uiso 1 1 calc R U .
C51 C 1.0681(5) 0.5888(4) 0.3671(3) 0.0256(13) Uani 1 1 d . . .
C52 C 1.0531(5) 0.6698(4) 0.4033(3) 0.0277(14) Uani 1 1 d . . .
H52 H 1.1080 0.7052 0.4291 0.033 Uiso 1 1 calc R U .
C53 C 0.9428(5) 0.7689(4) 0.4356(3) 0.0358(16) Uani 1 1 d . . .
H53A H 0.9180 0.8052 0.4045 0.043 Uiso 1 1 calc R U .
H53B H 1.0060 0.7973 0.4624 0.043 Uiso 1 1 calc R U .
C54 C 0.8627(6) 0.7511(5) 0.4816(3) 0.0388(17) Uani 1 1 d . . .
H54A H 0.8903 0.7192 0.5154 0.047 Uiso 1 1 calc R U .
H54B H 0.8468 0.8037 0.5045 0.047 Uiso 1 1 calc R U .
N1 N 0.5290(4) -0.1242(4) 0.1951(3) 0.0354(13) Uani 1 1 d . . .
N2 N 0.6788(5) -0.1283(4) 0.1582(3) 0.0447(16) Uani 1 1 d . . .
H2 H 0.7440 -0.1218 0.1574 0.054 Uiso 1 1 calc R U .
N3 N 0.3414(5) -0.1629(4) 0.1391(3) 0.0400(14) Uani 1 1 d . . .
N4 N 0.4048(4) 0.0063(4) 0.1911(3) 0.0338(13) Uani 1 1 d . . .
N5 N 0.4216(5) 0.1224(4) 0.1451(3) 0.0464(16) Uani 1 1 d . . .
H5 H 0.4471 0.1611 0.1248 0.056 Uiso 1 1 calc R U .
N6 N 0.2664(4) -0.0627(4) 0.2520(3) 0.0353(13) Uani 1 1 d . . .
N7 N 0.4737(4) -0.0438(3) 0.3187(3) 0.0284(12) Uani 1 1 d . . .
N8 N 0.5625(4) 0.0236(4) 0.4122(3) 0.0334(13) Uani 1 1 d . . .
H8 H 0.5970 0.0639 0.4409 0.040 Uiso 1 1 calc R U .
N9 N 0.3952(4) -0.1971(3) 0.2787(3) 0.0335(13) Uani 1 1 d . . .
N10 N 0.1801(5) -0.2419(4) 0.2121(3) 0.0443(15) Uani 1 1 d . . .
N11 N 0.7527(4) 0.4885(3) 0.2636(3) 0.0312(12) Uani 1 1 d . . .
N12 N 0.6668(5) 0.3803(4) 0.1954(3) 0.0519(18) Uani 1 1 d . . .
H12 H 0.6451 0.3462 0.1587 0.062 Uiso 1 1 calc R U .
N13 N 0.7563(4) 0.5316(3) 0.3976(3) 0.0281(12) Uani 1 1 d . . .
N14 N 0.8819(4) 0.6436(3) 0.2379(3) 0.0296(12) Uani 1 1 d . . .
N15 N 0.9128(5) 0.6590(4) 0.1356(3) 0.0375(14) Uani 1 1 d . . .
H15 H 0.9438 0.6577 0.1008 0.045 Uiso 1 1 calc R U .
N16 N 0.7218(4) 0.6782(4) 0.3006(3) 0.0335(13) Uani 1 1 d . . .
N17 N 0.9814(4) 0.5397(3) 0.3304(3) 0.0269(12) Uani 1 1 d . . .
N18 N 1.1171(4) 0.4750(4) 0.3182(3) 0.0341(13) Uani 1 1 d . . .
H18 H 1.1540 0.4371 0.3047 0.041 Uiso 1 1 calc R U .
N19 N 0.9625(4) 0.6903(3) 0.3984(3) 0.0272(12) Uani 1 1 d . . .
N20 N 0.7685(4) 0.7037(3) 0.4423(3) 0.0333(13) Uani 1 1 d . . .
O1 O 0.9330(3) 0.1704(3) 0.2655(2) 0.0269(9) Uani 1 1 d . . .
O2 O 1.0363(3) 0.2968(3) 0.3451(2) 0.0239(9) Uani 1 1 d . . .
O3 O 0.7561(3) 0.3327(3) 0.4615(2) 0.0270(9) Uani 1 1 d . . .
O4 O 0.6480(3) 0.2033(3) 0.3796(2) 0.0298(10) Uani 1 1 d . . .
O5 O 1.0900(3) 0.1694(3) 0.1771(2) 0.0263(9) Uani 1 1 d . . .
O6 O 1.0125(3) 0.3070(3) 0.2069(2) 0.0272(9) Uani 1 1 d . . .
O7 O 1.0025(4) 0.3620(3) -0.0147(2) 0.0371(11) Uani 1 1 d . . .
O8 O 1.0519(4) 0.2079(3) -0.0504(2) 0.0425(12) Uani 1 1 d . . .
O9 O 0.4680(3) 0.1877(3) 0.4578(2) 0.0258(9) Uani 1 1 d . . .
O10 O 0.5222(3) 0.3295(3) 0.4142(2) 0.0303(10) Uani 1 1 d . . .
O11 O 0.2030(3) 0.3004(3) 0.2776(2) 0.0252(9) Uani 1 1 d . . .
O12 O 0.1499(3) 0.1598(3) 0.3189(2) 0.0239(9) Uani 1 1 d . . .
Cl1 Cl 0.96750(11) 0.41287(9) 0.45444(7) 0.0268(3) Uani 1 1 d . . .
Cl2 Cl 0.71201(13) 0.10086(11) 0.25990(9) 0.0399(4) Uani 1 1 d . . .
Cl3 Cl 0.96390(16) 0.43804(12) 0.12118(9) 0.0438(5) Uani 1 1 d . . .
Cl4 Cl 1.11874(15) 0.08501(11) 0.03938(9) 0.0412(4) Uani 1 1 d . . .
Cl5 Cl 0.39594(13) 0.42070(10) 0.32089(9) 0.0368(4) Uani 1 1 d . . .
Cl6 Cl 0.27338(12) 0.07022(10) 0.41708(8) 0.0294(3) Uani 1 1 d . . .
Cl7 Cl 0.71056(12) 0.15978(10) 0.53089(8) 0.0322(4) Uani 1 1 d . . .
Cl8 Cl 0.58441(13) 0.36531(11) 0.57730(8) 0.0349(4) Uani 1 1 d . . .
Cr1 Cr 1.06957(7) 0.23038(6) 0.26383(5) 0.0232(2) Uani 1 1 d . . .
Mn1 Mn 0.61845(7) 0.26703(6) 0.48668(5) 0.0273(2) Uani 1 1 d . . .
Fe1 Fe 0.39879(7) -0.09967(6) 0.22942(5) 0.0298(2) Uani 1 1 d . . .
Fe2 Fe 0.84162(7) 0.60151(6) 0.33205(4) 0.0262(2) Uani 1 1 d . . .
Cl9 Cl 0.5415(2) -0.74738(16) 0.07307(12) 0.0819(9) Uani 1 1 d . . .
C101 C 0.9718(9) 0.0152(9) 0.3858(7) 0.106(4) Uani 1 1 d . . .
H10A H 1.0266 -0.0066 0.4122 0.127 Uiso 1 1 calc R U .
H10B H 1.0013 0.0639 0.3687 0.127 Uiso 1 1 calc R U .
Cl11 Cl 0.9111(3) -0.0659(2) 0.31470(15) 0.0980(10) Uani 1 1 d . . .
Cl12 Cl 0.8819(3) 0.0433(2) 0.43528(17) 0.1029(10) Uani 1 1 d . . .
C102 C 0.1938(8) -0.4707(7) 0.0253(5) 0.075(3) Uani 1 1 d . . .
H10C H 0.1260 -0.4524 0.0202 0.090 Uiso 1 1 calc R U .
H10D H 0.1890 -0.5253 -0.0021 0.090 Uiso 1 1 calc R U .
Cl13 Cl 0.2270(3) -0.4819(2) 0.1075(2) 0.1203(12) Uani 1 1 d . . .
Cl14 Cl 0.2775(3) -0.4004(2) -0.00597(18) 0.1063(11) Uani 1 1 d . . .
C103 C 0.693(2) 0.080(2) 0.0722(10) 0.146(16) Uani 0.5 1 d . . P
H10E H 0.7099 0.0463 0.1075 0.175 Uiso 0.5 1 calc R U P
H10F H 0.6318 0.1049 0.0818 0.175 Uiso 0.5 1 calc R U P
Cl15 Cl 0.6668(8) 0.0243(5) 0.0109(4) 0.136(3) Uani 0.5 1 d . . P
Cl16 Cl 0.8064(7) 0.1709(10) 0.0791(6) 0.253(9) Uani 0.5 1 d . . P
C104 C 0.5098(15) -0.462(2) 0.1108(15) 0.151(16) Uani 0.5 1 d . . P
H10G H 0.5219 -0.5189 0.0968 0.181 Uiso 0.5 1 calc R U P
H10H H 0.4393 -0.4587 0.0917 0.181 Uiso 0.5 1 calc R U P
Cl17 Cl 0.5031(3) -0.4587(3) 0.1916(3) 0.0635(12) Uani 0.5 1 d . . P
Cl18 Cl 0.5707(5) -0.4129(4) 0.0687(3) 0.103(2) Uani 0.5 1 d . . P
C301 C 0.3371(15) -0.6549(10) 0.1466(7) 0.053(4) Uani 0.5 1 d . . P
H30C H 0.3204 -0.7037 0.1671 0.079 Uiso 0.5 1 calc R U P
H30D H 0.3035 -0.6096 0.1657 0.079 Uiso 0.5 1 calc R U P
H30E H 0.4101 -0.6392 0.1547 0.079 Uiso 0.5 1 calc R U P
C302 C 0.3011(12) -0.6746(10) 0.0713(9) 0.045(4) Uani 0.5 1 d . . P
N301 N 0.2779(9) -0.6907(9) 0.0195(6) 0.048(4) Uani 0.5 1 d . . P
C201 C 0.9328(8) -0.0124(5) 0.1506(5) 0.068(3) Uani 1 1 d . . .
H20A H 0.9245 0.0185 0.1931 0.101 Uiso 1 1 calc R U .
H20B H 0.9042 0.0151 0.1147 0.101 Uiso 1 1 calc R U .
H20C H 1.0046 -0.0150 0.1486 0.101 Uiso 1 1 calc R U .
O201 O 0.8813(4) -0.0947(3) 0.1439(3) 0.0565(16) Uani 1 1 d . . .
H201 H 0.9095 -0.1268 0.1194 0.085 Uiso 1 1 calc R U .

loop_
_atom_site_aniso_label
_atom_site_aniso_U_11
_atom_site_aniso_U_22
_atom_site_aniso_U_33
_atom_site_aniso_U_23
_atom_site_aniso_U_13
_atom_site_aniso_U_12
C1 0.023(3) 0.026(3) 0.024(3) 0.001(3) 0.004(2) 0.004(3)
C2 0.021(3) 0.025(3) 0.018(3) 0.001(2) 0.002(2) -0.002(2)
C3 0.022(3) 0.025(3) 0.016(3) -0.002(2) 0.003(2) -0.002(2)
C4 0.020(3) 0.038(4) 0.018(3) 0.004(3) 0.004(2) 0.001(3)
C5 0.020(3) 0.038(4) 0.021(3) 0.002(3) 0.000(2) -0.001(3)
C6 0.027(3) 0.038(4) 0.026(3) -0.002(3) 0.005(3) 0.002(3)
C7 0.026(3) 0.032(3) 0.019(3) 0.002(3) 0.006(2) 0.004(3)
C8 0.025(3) 0.033(3) 0.018(3) -0.007(3) 0.005(2) 0.000(3)
C9 0.036(4) 0.034(4) 0.021(3) 0.002(3) 0.008(3) 0.014(3)
C10 0.028(3) 0.042(4) 0.019(3) 0.001(3) 0.005(3) 0.001(3)
C11 0.030(3) 0.041(4) 0.021(3) 0.005(3) 0.009(3) 0.005(3)
C12 0.031(3) 0.032(4) 0.025(3) -0.002(3) 0.006(3) 0.005(3)
C13 0.022(3) 0.029(3) 0.019(3) 0.004(2) 0.007(2) 0.004(3)
C14 0.025(3) 0.025(3) 0.027(3) -0.001(3) 0.009(3) -0.001(3)
C15 0.023(3) 0.027(3) 0.026(3) 0.005(3) 0.010(2) 0.001(3)
C16 0.024(3) 0.028(3) 0.020(3) 0.003(2) 0.007(2) 0.009(3)
C17 0.024(3) 0.027(3) 0.021(3) 0.001(2) 0.008(2) 0.007(3)
C18 0.025(3) 0.020(3) 0.028(3) 0.004(3) 0.006(2) 0.003(2)
C19 0.035(4) 0.034(4) 0.045(4) 0.003(3) 0.007(3) -0.002(3)
C20 0.047(5) 0.061(5) 0.042(5) 0.000(4) 0.018(4) 0.003(4)
C21 0.036(4) 0.045(4) 0.033(4) 0.001(3) 0.009(3) -0.003(3)
C22 0.046(5) 0.055(5) 0.033(4) -0.001(4) 0.009(3) -0.005(4)
C23 0.036(4) 0.062(5) 0.030(4) 0.004(4) -0.004(3) 0.002(4)
C24 0.040(4) 0.065(5) 0.037(4) -0.009(4) -0.004(3) -0.012(4)
C25 0.040(4) 0.040(4) 0.034(4) 0.006(3) -0.002(3) -0.002(3)
C26 0.045(5) 0.045(5) 0.055(5) 0.005(4) 0.000(4) 0.017(4)
C27 0.032(4) 0.037(4) 0.040(4) 0.006(3) 0.003(3) 0.007(3)
C28 0.029(4) 0.044(4) 0.043(4) -0.001(3) 0.002(3) 0.004(3)
C29 0.042(4) 0.044(4) 0.041(4) -0.003(3) 0.015(3) -0.007(3)
C30 0.028(4) 0.054(5) 0.055(5) 0.003(4) 0.010(3) -0.005(3)
C31 0.022(3) 0.033(4) 0.029(4) -0.006(3) 0.004(3) -0.001(3)
C32 0.034(4) 0.032(4) 0.028(4) 0.003(3) 0.004(3) 0.006(3)
C33 0.025(3) 0.028(3) 0.023(3) 0.001(3) 0.008(2) 0.004(3)
C34 0.032(4) 0.035(4) 0.028(4) 0.000(3) 0.008(3) 0.008(3)
C35 0.041(4) 0.038(4) 0.048(5) -0.001(3) 0.000(3) -0.005(3)
C36 0.040(4) 0.050(5) 0.041(4) 0.005(4) 0.001(3) -0.022(4)
C37 0.034(4) 0.062(5) 0.038(4) 0.001(4) 0.010(3) -0.002(4)
C38 0.028(4) 0.058(5) 0.061(6) -0.001(4) 0.008(4) -0.011(4)
C39 0.023(3) 0.042(4) 0.041(4) 0.005(3) 0.005(3) 0.001(3)
C40 0.029(4) 0.034(4) 0.041(4) 0.013(3) 0.012(3) 0.003(3)
C41 0.032(4) 0.042(4) 0.026(3) 0.012(3) 0.006(3) 0.005(3)
C42 0.033(4) 0.056(5) 0.024(3) 0.008(3) 0.012(3) 0.007(3)
C43 0.027(3) 0.041(4) 0.029(4) 0.000(3) 0.010(3) -0.001(3)
C44 0.036(4) 0.066(5) 0.030(4) 0.019(4) 0.010(3) 0.018(4)
C45 0.035(4) 0.043(4) 0.029(4) 0.011(3) 0.009(3) 0.006(3)
C46 0.028(4) 0.052(4) 0.032(4) 0.017(3) 0.006(3) 0.012(3)
C47 0.037(4) 0.057(5) 0.031(4) 0.015(3) 0.017(3) 0.020(4)
C48 0.043(4) 0.053(5) 0.039(4) 0.004(4) 0.021(3) 0.023(4)
C49 0.036(4) 0.030(3) 0.025(3) 0.004(3) 0.009(3) 0.007(3)
C50 0.022(3) 0.043(4) 0.034(4) 0.017(3) 0.005(3) 0.004(3)
C51 0.022(3) 0.033(3) 0.022(3) 0.009(3) 0.003(2) -0.002(3)
C52 0.024(3) 0.031(3) 0.026(3) 0.006(3) 0.003(3) -0.005(3)
C53 0.039(4) 0.036(4) 0.030(4) -0.004(3) 0.006(3) 0.002(3)
C54 0.052(5) 0.041(4) 0.022(4) -0.006(3) 0.006(3) 0.011(3)
N1 0.036(3) 0.037(3) 0.033(3) 0.005(3) 0.008(2) 0.003(3)
N2 0.035(3) 0.041(4) 0.059(4) -0.001(3) 0.018(3) 0.003(3)
N3 0.037(3) 0.050(4) 0.031(3) 0.008(3) 0.001(3) -0.003(3)
N4 0.029(3) 0.039(3) 0.032(3) 0.003(3) 0.004(2) 0.001(3)
N5 0.040(4) 0.047(4) 0.052(4) 0.020(3) 0.000(3) -0.002(3)
N6 0.034(3) 0.034(3) 0.034(3) -0.007(3) 0.010(2) -0.005(3)
N7 0.022(3) 0.030(3) 0.034(3) 0.007(2) 0.008(2) 0.000(2)
N8 0.027(3) 0.042(3) 0.028(3) -0.003(3) 0.001(2) 0.003(3)
N9 0.027(3) 0.031(3) 0.039(3) -0.006(2) 0.001(2) 0.004(2)
N10 0.042(4) 0.049(4) 0.036(4) -0.006(3) 0.004(3) -0.001(3)
N11 0.024(3) 0.041(3) 0.026(3) 0.001(2) 0.004(2) -0.006(2)
N12 0.042(4) 0.058(4) 0.045(4) -0.018(3) 0.009(3) -0.011(3)
N13 0.020(3) 0.039(3) 0.028(3) 0.007(2) 0.006(2) 0.009(2)
N14 0.030(3) 0.038(3) 0.023(3) 0.005(2) 0.009(2) 0.003(2)
N15 0.043(4) 0.050(4) 0.024(3) 0.012(3) 0.014(3) 0.008(3)
N16 0.029(3) 0.044(3) 0.031(3) 0.007(3) 0.010(2) 0.013(3)
N17 0.025(3) 0.031(3) 0.024(3) 0.004(2) 0.006(2) 0.000(2)
N18 0.034(3) 0.038(3) 0.033(3) 0.006(3) 0.011(2) 0.006(3)
N19 0.031(3) 0.027(3) 0.025(3) 0.004(2) 0.010(2) 0.001(2)
N20 0.031(3) 0.035(3) 0.037(3) 0.008(3) 0.010(2) 0.009(3)
O1 0.025(2) 0.032(2) 0.021(2) -0.0028(18) 0.0025(17) 0.0002(18)
O2 0.022(2) 0.029(2) 0.019(2) 0.0004(17) 0.0046(16) 0.0014(18)
O3 0.022(2) 0.033(2) 0.024(2) -0.0060(19) 0.0059(17) 0.0029(18)
O4 0.023(2) 0.037(3) 0.027(2) 0.0002(19) 0.0054(18) -0.0057(19)
O5 0.025(2) 0.035(2) 0.020(2) 0.0037(18) 0.0016(17) 0.0056(19)
O6 0.028(2) 0.034(2) 0.020(2) 0.0018(18) 0.0058(17) 0.0061(19)
O7 0.042(3) 0.049(3) 0.023(2) 0.009(2) 0.010(2) 0.011(2)
O8 0.056(3) 0.050(3) 0.024(3) 0.002(2) 0.014(2) 0.014(3)
O9 0.020(2) 0.032(2) 0.024(2) 0.0035(18) 0.0035(17) -0.0003(18)
O10 0.019(2) 0.034(2) 0.036(3) 0.008(2) 0.0006(18) -0.0058(19)
O11 0.024(2) 0.030(2) 0.022(2) 0.0034(18) 0.0029(17) 0.0050(18)
O12 0.016(2) 0.031(2) 0.023(2) 0.0039(18) 0.0015(16) 0.0003(17)
Cl1 0.0256(8) 0.0295(8) 0.0221(8) -0.0039(6) 0.0033(6) -0.0018(6)
Cl2 0.0311(9) 0.0451(10) 0.0350(9) -0.0156(8) 0.0073(7) -0.0104(7)
Cl3 0.0619(12) 0.0449(10) 0.0303(9) 0.0056(8) 0.0137(8) 0.0248(9)
Cl4 0.0537(11) 0.0400(10) 0.0305(9) -0.0042(7) 0.0104(8) 0.0155(8)
Cl5 0.0319(9) 0.0319(9) 0.0467(10) 0.0142(8) 0.0037(7) -0.0038(7)
Cl6 0.0284(8) 0.0295(8) 0.0291(8) 0.0076(6) 0.0006(6) -0.0022(6)
Cl7 0.0297(8) 0.0353(9) 0.0293(8) 0.0017(7) 0.0000(6) 0.0024(7)
Cl8 0.0305(9) 0.0388(9) 0.0343(9) -0.0003(7) 0.0087(7) 0.0022(7)
Cr1 0.0210(5) 0.0299(5) 0.0181(5) 0.0008(4) 0.0032(4) 0.0031(4)
Mn1 0.0201(5) 0.0357(6) 0.0250(5) 0.0017(4) 0.0049(4) -0.0001(4)
Fe1 0.0291(5) 0.0348(5) 0.0248(5) 0.0016(4) 0.0051(4) 0.0029(4)
Fe2 0.0211(5) 0.0350(5) 0.0230(5) 0.0046(4) 0.0062(3) 0.0025(4)
Cl9 0.116(2) 0.0754(16) 0.0415(13) -0.0033(11) 0.0152(13) -0.0370(15)
C101 0.077(8) 0.155(12) 0.108(10) 0.062(9) 0.043(7) 0.028(8)
Cl11 0.114(3) 0.123(3) 0.0637(18) 0.0181(17) 0.0088(16) 0.044(2)
Cl12 0.103(2) 0.127(3) 0.080(2) 0.0050(19) 0.0236(18) 0.023(2)
C102 0.056(6) 0.084(7) 0.082(8) 0.027(6) -0.010(5) 0.002(5)
Cl13 0.130(3) 0.121(3) 0.103(3) 0.013(2) -0.004(2) 0.016(2)
Cl14 0.095(2) 0.114(3) 0.097(2) -0.005(2) 0.0118(18) -0.012(2)
C103 0.14(2) 0.32(4) 0.034(12) 0.084(19) 0.048(13) 0.16(3)
Cl15 0.191(9) 0.115(6) 0.092(5) -0.015(4) -0.027(5) 0.071(6)
Cl16 0.111(6) 0.417(19) 0.217(11) 0.229(13) -0.084(7) -0.135(9)
C104 0.024(10) 0.29(4) 0.16(3) 0.16(3) -0.008(13) 0.011(17)
Cl17 0.043(2) 0.068(3) 0.075(3) 0.004(2) -0.003(2) 0.006(2)
Cl18 0.103(5) 0.115(5) 0.078(4) 0.025(4) -0.001(3) -0.046(4)
C301 0.093(14) 0.046(9) 0.021(8) 0.006(7) 0.014(8) 0.006(9)
C302 0.037(8) 0.046(9) 0.048(10) 0.004(8) 0.006(7) -0.006(7)
N301 0.035(7) 0.081(10) 0.015(6) -0.007(6) -0.004(5) -0.019(7)
C201 0.078(7) 0.050(5) 0.072(7) -0.010(5) 0.028(5) -0.001(5)
O201 0.048(3) 0.050(3) 0.065(4) -0.023(3) 0.030(3) -0.009(3)

loop_
_atom_type_symbol
_atom_type_description
_atom_type_scat_dispersion_real
_atom_type_scat_dispersion_imag
_atom_type_scat_source
C C 0.0033 0.0016 'International Tables Vol C Tables 4.2.6.8 and 6.1.1.4'
H H 0.0000 0.0000 'International Tables Vol C Tables 4.2.6.8 and 6.1.1.4'
N N 0.0061 0.0033 'International Tables Vol C Tables 4.2.6.8 and 6.1.1.4'
O O 0.0106 0.0060 'International Tables Vol C Tables 4.2.6.8 and 6.1.1.4'
Cl Cl 0.1484 0.1585 'International Tables Vol C Tables 4.2.6.8 and 6.1.1.4'
Cr Cr 0.3209 0.6236 'International Tables Vol C Tables 4.2.6.8 and 6.1.1.4'
Mn Mn 0.3368 0.7283 'International Tables Vol C Tables 4.2.6.8 and 6.1.1.4'
Fe Fe 0.3463 0.8444 'International Tables Vol C Tables 4.2.6.8 and 6.1.1.4'

loop_
_geom_angle_atom_site_label_1
_geom_angle_atom_site_label_2
_geom_angle_atom_site_label_3
_geom_angle
_geom_angle_site_symmetry_1
_geom_angle_site_symmetry_3
O1 C1 C6 125.3(6) . .
O1 C1 C2 114.5(5) . .
C6 C1 C2 120.1(6) . .
O2 C2 C3 124.0(5) . .
O2 C2 C1 115.0(5) . .
C3 C2 C1 120.9(5) . .
C2 C3 C4 120.7(5) . .
C2 C3 Cl1 120.8(4) . .
C4 C3 Cl1 118.5(5) . .
O3 C4 C3 125.3(6) . .
O3 C4 C5 116.3(5) . .
C3 C4 C5 118.4(5) . .
O4 C5 C6 124.6(6) . .
O4 C5 C4 116.8(5) . .
C6 C5 C4 118.6(5) . .
C1 C6 C5 120.9(6) . .
C1 C6 Cl2 119.9(5) . .
C5 C6 Cl2 119.1(5) . .
O5 C7 C12 125.6(6) . .
O5 C7 C8 115.1(5) . .
C12 C7 C8 119.3(5) . .
O6 C8 C9 124.3(6) . .
O6 C8 C7 113.8(5) . .
C9 C8 C7 121.9(5) . .
C8 C9 C10 121.1(6) . .
C8 C9 Cl3 120.5(5) . .
C10 C9 Cl3 118.4(5) . .
O7 C10 C9 124.4(6) . .
O7 C10 C11 118.5(6) . .
C9 C10 C11 117.1(6) . .
O8 C11 C12 124.9(6) . .
O8 C11 C10 115.7(6) . .
C12 C11 C10 119.4(5) . .
C7 C12 C11 121.0(6) . .
C7 C12 Cl4 120.2(5) . .
C11 C12 Cl4 118.8(5) . .
O9 C13 C18 125.5(5) . .
O9 C13 C14 115.6(5) . .
C18 C13 C14 118.8(5) . .
O10 C14 C15 124.2(6) . .
O10 C14 C13 116.4(6) . .
C15 C14 C13 119.3(5) . .
C16 C15 C14 120.0(5) . .
C16 C15 Cl5 120.2(5) . .
C14 C15 Cl5 119.8(5) . .
O11 C16 C15 124.7(5) . .
O11 C16 C17 114.8(5) . .
C15 C16 C17 120.5(5) . .
O12 C17 C18 124.6(5) . .
O12 C17 C16 114.6(5) . .
C18 C17 C16 120.8(5) . .
C17 C18 C13 120.5(5) . .
C17 C18 Cl6 121.1(5) . .
C13 C18 Cl6 118.3(5) . .
N1 C19 N2 110.0(7) . .
N2 C20 C21 107.7(7) . .
C20 C21 N1 108.0(7) . .
C20 C21 C22 136.8(7) . .
N1 C21 C22 115.0(6) . .
N3 C22 C21 115.1(7) . .
N3 C23 C24 112.5(6) . .
N10 C24 C23 116.4(6) . .
N4 C25 N5 111.2(7) . .
N5 C26 C27 107.8(7) . .
C26 C27 N4 107.7(6) . .
C26 C27 C28 137.8(7) . .
N4 C27 C28 114.5(6) . .
N6 C28 C27 116.8(7) . .
N6 C29 C30 111.7(6) . .
N10 C30 C29 115.3(6) . .
N7 C31 N8 110.1(6) . .
N8 C32 C33 106.0(6) . .
C32 C33 N7 109.4(6) . .
C32 C33 C34 135.7(6) . .
N7 C33 C34 114.9(6) . .
N9 C34 C33 115.0(6) . .
N9 C35 C36 110.6(6) . .
N10 C36 C35 115.0(6) . .
N11 C37 N12 111.2(7) . .
N12 C38 C39 105.4(7) . .
C38 C39 N11 109.5(6) . .
C38 C39 C40 132.4(7) . .
N11 C39 C40 118.1(6) . .
N13 C40 C39 119.0(6) . .
N13 C41 C42 108.6(5) . .
N20 C42 C41 111.4(5) . .
N14 C43 N15 111.1(6) . .
N15 C44 C45 106.0(6) . .
C44 C45 N14 109.6(6) . .
C44 C45 C46 133.5(7) . .
N14 C45 C46 116.9(6) . .
N16 C46 C45 118.5(6) . .
N16 C47 C48 108.8(6) . .
N20 C48 C47 110.2(6) . .
N17 C49 N18 110.4(6) . .
C51 C50 N18 105.3(6) . .
C50 C51 N17 109.6(6) . .
C50 C51 C52 133.4(6) . .
N17 C51 C52 117.0(5) . .
N19 C52 C51 117.8(6) . .
N19 C53 C54 109.6(5) . .
N20 C54 C53 110.5(5) . .
C19 N1 C21 106.6(6) . .
C19 N1 Fe1 139.9(5) . .
C21 N1 Fe1 112.5(5) . .
C20 N2 C19 107.8(6) . .
C22 N3 C23 117.9(7) . .
C22 N3 Fe1 116.8(5) . .
C23 N3 Fe1 125.1(5) . .
C25 N4 C27 106.0(6) . .
C25 N4 Fe1 141.4(5) . .
C27 N4 Fe1 112.6(4) . .
C25 N5 C26 107.3(6) . .
C28 N6 C29 118.2(6) . .
C28 N6 Fe1 115.1(5) . .
C29 N6 Fe1 126.6(5) . .
C31 N7 C33 105.7(6) . .
C31 N7 Fe1 141.0(5) . .
C33 N7 Fe1 113.3(4) . .
C31 N8 C32 108.8(6) . .
C34 N9 C35 117.0(6) . .
C34 N9 Fe1 116.2(5) . .
C35 N9 Fe1 126.8(5) . .
C36 N10 C24 120.6(7) . .
C36 N10 C30 118.8(7) . .
C24 N10 C30 120.5(7) . .
C37 N11 C39 105.3(6) . .
C37 N11 Fe2 143.8(5) . .
C39 N11 Fe2 110.9(4) . .
C37 N12 C38 108.7(6) . .
C40 N13 C41 119.0(5) . .
C40 N13 Fe2 117.2(5) . .
C41 N13 Fe2 123.5(4) . .
C43 N14 C45 105.2(5) . .
C43 N14 Fe2 141.2(5) . .
C45 N14 Fe2 111.7(4) . .
C43 N15 C44 108.1(5) . .
C46 N16 C47 119.5(6) . .
C46 N16 Fe2 116.6(5) . .
C47 N16 Fe2 123.9(4) . .
C49 N17 C51 105.9(5) . .
C49 N17 Fe2 140.8(4) . .
C51 N17 Fe2 113.1(4) . .
C49 N18 C50 108.7(6) . .
C52 N19 C53 119.9(6) . .
C52 N19 Fe2 116.7(4) . .
C53 N19 Fe2 123.4(4) . .
C48 N20 C42 113.5(6) . .
C48 N20 C54 114.8(6) . .
C42 N20 C54 113.6(5) . .
C1 O1 Cr1 113.8(4) . .
C2 O2 Cr1 113.9(4) . .
C4 O3 Mn1 119.6(4) . .
C5 O4 Mn1 112.1(4) . .
C7 O5 Cr1 113.5(4) . .
C8 O6 Cr1 114.3(4) . .
C13 O9 Mn1 118.1(4) . .
C14 O10 Mn1 117.1(4) . .
C16 O11 Cr1 114.6(4) . 1_455
C17 O12 Cr1 113.2(4) . 1_455
O6 Cr1 O5 82.57(17) . .
O6 Cr1 O11 89.46(17) . 1_655
O5 Cr1 O11 94.37(17) . 1_655
O6 Cr1 O2 91.53(17) . .
O5 Cr1 O2 173.47(18) . .
O11 Cr1 O2 88.34(17) 1_655 .
O6 Cr1 O1 92.25(18) . .
O5 Cr1 O1 95.62(17) . .
O11 Cr1 O1 169.99(18) 1_655 .
O2 Cr1 O1 81.77(17) . .
O6 Cr1 O12 170.76(17) . 1_655
O5 Cr1 O12 94.77(17) . 1_655
O11 Cr1 O12 81.90(16) 1_655 1_655
O2 Cr1 O12 91.49(17) . 1_655
O1 Cr1 O12 96.82(17) . 1_655
O3 Mn1 O9 151.65(16) . .
O3 Mn1 O10 89.96(16) . .
O9 Mn1 O10 72.62(15) . .
O3 Mn1 O4 71.34(15) . .
O9 Mn1 O4 82.61(15) . .
O10 Mn1 O4 76.00(16) . .
O3 Mn1 Cl8 100.29(12) . .
O9 Mn1 Cl8 101.78(12) . .
O10 Mn1 Cl8 89.74(13) . .
O4 Mn1 Cl8 163.21(13) . .
O3 Mn1 Cl7 93.02(12) . .
O9 Mn1 Cl7 96.06(12) . .
O10 Mn1 Cl7 159.42(13) . .
O4 Mn1 Cl7 85.68(12) . .
Cl8 Mn1 Cl7 109.70(7) . .
N4 Fe1 N9 173.0(2) . .
N4 Fe1 N3 89.9(2) . .
N9 Fe1 N3 96.8(2) . .
N4 Fe1 N1 90.1(2) . .
N9 Fe1 N1 92.7(2) . .
N3 Fe1 N1 80.3(2) . .
N4 Fe1 N6 81.0(2) . .
N9 Fe1 N6 96.5(2) . .
N3 Fe1 N6 96.0(2) . .
N1 Fe1 N6 170.4(2) . .
N4 Fe1 N7 92.9(2) . .
N9 Fe1 N7 80.6(2) . .
N3 Fe1 N7 172.1(2) . .
N1 Fe1 N7 92.3(2) . .
N6 Fe1 N7 91.7(2) . .
N17 Fe2 N16 158.76(19) . .
N17 Fe2 N13 102.41(19) . .
N16 Fe2 N13 97.8(2) . .
N17 Fe2 N19 75.2(2) . .
N16 Fe2 N19 105.1(2) . .
N13 Fe2 N19 107.03(19) . .
N17 Fe2 N14 84.25(19) . .
N16 Fe2 N14 74.5(2) . .
N13 Fe2 N14 158.5(2) . .
N19 Fe2 N14 94.38(19) . .
N17 Fe2 N11 89.3(2) . .
N16 Fe2 N11 89.8(2) . .
N13 Fe2 N11 74.6(2) . .
N19 Fe2 N11 164.4(2) . .
N14 Fe2 N11 85.24(19) . .
Cl12 C101 Cl11 109.7(7) . .
Cl13 C102 Cl14 115.5(6) . .
Cl15 C103 Cl16 118.0(14) . .
Cl18 C104 Cl17 136(2) . .
N301 C302 C301 177.3(19) . .

loop_
_geom_bond_atom_site_label_1
_geom_bond_atom_site_label_2
_geom_bond_distance
_geom_bond_site_symmetry_2
C1 O1 1.288(7) .
C1 C6 1.359(8) .
C1 C2 1.497(8) .
C2 O2 1.278(7) .
C2 C3 1.374(8) .
C3 C4 1.404(8) .
C3 Cl1 1.723(6) .
C4 O3 1.243(7) .
C4 C5 1.537(8) .
C5 O4 1.245(7) .
C5 C6 1.422(9) .
C6 Cl2 1.733(7) .
C7 O5 1.285(7) .
C7 C12 1.375(8) .
C7 C8 1.512(9) .
C8 O6 1.287(7) .
C8 C9 1.357(9) .
C9 C10 1.432(8) .
C9 Cl3 1.724(7) .
C10 O7 1.226(8) .
C10 C11 1.554(10) .
C11 O8 1.228(7) .
C11 C12 1.419(9) .
C12 Cl4 1.727(7) .
C13 O9 1.235(7) .
C13 C18 1.406(8) .
C13 C14 1.553(8) .
C14 O10 1.234(7) .
C14 C15 1.413(9) .
C15 C16 1.379(8) .
C15 Cl5 1.719(6) .
C16 O11 1.275(7) .
C16 C17 1.521(8) .
C17 O12 1.288(7) .
C17 C18 1.373(8) .
C18 Cl6 1.731(6) .
C19 N1 1.337(9) .
C19 N2 1.359(9) .
C20 N2 1.354(10) .
C20 C21 1.368(10) .
C21 N1 1.389(9) .
C21 C22 1.434(10) .
C22 N3 1.287(10) .
C23 N3 1.473(9) .
C23 C24 1.516(11) .
C24 N10 1.438(9) .
C25 N4 1.338(9) .
C25 N5 1.344(9) .
C26 N5 1.366(10) .
C26 C27 1.370(10) .
C27 N4 1.397(9) .
C27 C28 1.415(10) .
C28 N6 1.288(9) .
C29 N6 1.470(9) .
C29 C30 1.533(10) .
C30 N10 1.441(10) .
C31 N7 1.321(8) .
C31 N8 1.342(8) .
C32 N8 1.345(8) .
C32 C33 1.354(9) .
C33 N7 1.377(8) .
C33 C34 1.436(9) .
C34 N9 1.315(8) .
C35 N9 1.477(9) .
C35 C36 1.529(10) .
C36 N10 1.407(10) .
C37 N11 1.306(9) .
C37 N12 1.351(9) .
C38 N12 1.355(10) .
C38 C39 1.366(10) .
C39 N11 1.399(8) .
C39 C40 1.424(10) .
C40 N13 1.270(8) .
C41 N13 1.470(8) .
C41 C42 1.518(10) .
C42 N20 1.459(8) .
C43 N14 1.322(8) .
C43 N15 1.350(8) .
C44 N15 1.357(9) .
C44 C45 1.364(9) .
C45 N14 1.386(9) .
C45 C46 1.437(9) .
C46 N16 1.265(8) .
C47 N16 1.469(8) .
C47 C48 1.517(10) .
C48 N20 1.457(9) .
C49 N17 1.318(8) .
C49 N18 1.352(8) .
C50 C51 1.365(9) .
C50 N18 1.366(9) .
C51 N17 1.390(8) .
C51 C52 1.459(9) .
C52 N19 1.271(8) .
C53 N19 1.455(8) .
C53 C54 1.527(9) .
C54 N20 1.468(9) .
N1 Fe1 1.994(6) .
N3 Fe1 1.987(6) .
N4 Fe1 1.977(6) .
N6 Fe1 1.995(6) .
N7 Fe1 1.995(5) .
N9 Fe1 1.979(6) .
N11 Fe2 2.260(5) .
N13 Fe2 2.202(5) .
N14 Fe2 2.219(5) .
N16 Fe2 2.195(5) .
N17 Fe2 2.192(5) .
N19 Fe2 2.209(5) .
O1 Cr1 1.966(4) .
O2 Cr1 1.965(4) .
O3 Mn1 2.164(4) .
O4 Mn1 2.370(4) .
O5 Cr1 1.960(4) .
O6 Cr1 1.950(4) .
O9 Mn1 2.218(4) .
O10 Mn1 2.235(4) .
O11 Cr1 1.962(4) 1_455
O12 Cr1 1.993(4) 1_455
Cl7 Mn1 2.4258(19) .
Cl8 Mn1 2.3823(19) .
Cr1 O11 1.962(4) 1_655
Cr1 O12 1.993(4) 1_655
C101 Cl12 1.708(12) .
C101 Cl11 1.848(15) .
C102 Cl13 1.706(10) .
C102 Cl14 1.744(10) .
C103 Cl15 1.41(3) .
C103 Cl16 1.97(4) .
C104 Cl18 1.49(2) .
C104 Cl17 1.65(3) .
C301 C302 1.52(2) .
C302 N301 1.045(18) .
C201 O201 1.414(10) .
